data_8107078
loop_
_publ_author_name
'An, Zhe'
'Zhu, Ling'
'Zhao, Xin-Hua'

_publ_section_title
;
 Crystal structure of the
 catena-poly-[bis(\m2-1-ethyl-6-fluoro-4-oxo-7-(piperazin-1-yl-\kN)-1,4-dihydroquinoline-3-carboxylato-\k2
 O,O&#x2032;)nickel(II)] 5.5 hydrate, C32H44N6NiO11F2
;
_journal_issue 4
_journal_name_full 'Zeitschrift f\"ur Kristallographie - New Crystal Structures'
_journal_page_first 1007
_journal_page_last 1008
_journal_paper_doi 10.1515/ncrs-2015-0132
_journal_volume 231
_journal_year 2016
_chemical_formula_moiety 'C32 H34 F2 N6 Ni O6, 5(H2 O)'
_chemical_formula_sum 'C32 H44 F2 N6 Ni O11'
_chemical_formula_weight 785.42
_space_group_crystal_system monoclinic
_space_group_IT_number 13
_space_group_name_Hall '-P 2yc'
_space_group_name_H-M_alt 'P 1 2/c 1'
_atom_sites_solution_hydrogens geom
_atom_sites_solution_primary direct
_atom_sites_solution_secondary difmap
_cell_angle_alpha 90.00
_cell_angle_beta 122.508(4)
_cell_angle_gamma 90.00
_cell_formula_units_Z 2
_cell_length_a 10.4372(5)
_cell_length_b 11.4647(5)
_cell_length_c 17.0628(10)
_cell_measurement_reflns_used 2461
_cell_measurement_temperature 293(2)
_cell_measurement_theta_max 27.9610
_cell_measurement_theta_min 2.9120
_cell_volume 1721.82(17)
_computing_cell_refinement 'SAINT v8.34A(Bruker, 2013)'
_computing_data_collection 'Bruker SMART'
_computing_data_reduction 'SAINT v8.34A(Bruker, 2013)'
_computing_molecular_graphics 'Olex2 (Dolomanov et al., 2009)'
_computing_publication_material 'Olex2 (Dolomanov et al., 2009)'
_computing_structure_refinement 'XL (Sheldrick, 2008)'
_computing_structure_solution 'SHELXS-97 (Sheldrick, 1990)'
_diffrn_ambient_temperature 293(2)
_diffrn_measured_fraction_theta_full 0.998
_diffrn_measured_fraction_theta_max 0.998
_diffrn_measurement_device_type 'multiwire proportional'
_diffrn_measurement_method 'phi and omega scans'
_diffrn_radiation_monochromator graphite
_diffrn_radiation_type MoK\a
_diffrn_radiation_wavelength 0.71073
_diffrn_reflns_av_R_equivalents 0.0427
_diffrn_reflns_av_unetI/netI 0.0726
_diffrn_reflns_limit_h_max 9
_diffrn_reflns_limit_h_min -12
_diffrn_reflns_limit_k_max 13
_diffrn_reflns_limit_k_min -13
_diffrn_reflns_limit_l_max 20
_diffrn_reflns_limit_l_min -19
_diffrn_reflns_number 6721
_diffrn_reflns_theta_full 25.00
_diffrn_reflns_theta_max 25.00
_diffrn_reflns_theta_min 2.52
_diffrn_source 'fine-focus sealed tube'
_exptl_absorpt_coefficient_mu 0.644
_exptl_absorpt_correction_T_max 1.00000
_exptl_absorpt_correction_T_min 0.78519
_exptl_absorpt_correction_type multi-scan
_exptl_absorpt_process_details crystalclear
_exptl_crystal_colour green
_exptl_crystal_colour_primary green
_exptl_crystal_density_diffrn 1.515
_exptl_crystal_density_method 'not measured'
_exptl_crystal_description prism
_exptl_crystal_F_000 824
_exptl_crystal_size_max 0.2
_exptl_crystal_size_mid 0.17
_exptl_crystal_size_min 0.07
_refine_diff_density_max 0.679
_refine_diff_density_min -0.366
_refine_diff_density_rms 0.076
_refine_ls_extinction_method none
_refine_ls_goodness_of_fit_ref 0.991
_refine_ls_hydrogen_treatment constr
_refine_ls_matrix_type full
_refine_ls_number_parameters 241
_refine_ls_number_reflns 3035
_refine_ls_number_restraints 0
_refine_ls_restrained_S_all 0.991
_refine_ls_R_factor_all 0.0834
_refine_ls_R_factor_gt 0.0509
_refine_ls_shift/su_max 0.000
_refine_ls_shift/su_mean 0.000
_refine_ls_structure_factor_coef Fsqd
_refine_ls_weighting_details 'calc w=1/[\s^2^(Fo^2^)+(0.0761P)^2^+0.0000P] where P=(Fo^2^+2Fc^2^)/3'
_refine_ls_weighting_scheme calc
_refine_ls_wR_factor_gt 0.1227
_refine_ls_wR_factor_ref 0.1380
_reflns_number_gt 2102
_reflns_number_total 3035
_reflns_threshold_expression >2sigma(I)
_cod_data_source_file suppl_ncrs-2015-0132_suppl.cif
_cod_data_source_block a
_cod_depositor_comments
;
The following automatic conversions were performed:

data item '_exptl_absorpt_correction_type' value 'MULTI-SCAN' was
changed to 'multi-scan' in accordance with the built-in table derived
from the CIF Core dictionary named 'cif_core.dic' version 2.4.5 last
updated on 2014-11-21.

Automatic conversion script
Id: cif_fix_values 8738 2021-04-28 16:35:53Z antanas 
;
_cod_original_cell_volume 1721.82(15)
_cod_database_code 8107078
_olex2_refinement_description
;
1. Fixed Uiso
 At 1.2 times of:
  All C(H) groups, All C(H,H) groups, All N(H) groups
 At 1.5 times of:
  All C(H,H,H) groups, All O(H,H) groups
2. Others
 Fixed Sof: O3W(0.5) H3WA(0.5) H3WB(0.5)
3.a Riding coordinates:
 O1W(H1WA,H1WB), O2W(H2WA,H2WB), O3W(H3WA,H3WB)
3.b Ternary CH refined with riding coordinates:
 N3(H3)
3.c Secondary CH2 refined with riding coordinates:
 C7(H7A,H7B), C13(H13A,H13B), C14(H14A,H14B), C15(H15A,H15B), C16(H16A,H16B)
3.d Aromatic/amide H refined with riding coordinates:
 C1(H1), C9(H9), C12(H12)
3.e Idealised Me refined as rotating group:
 C8(H8A,H8B,H8C)
;
_olex2_submission_special_instructions 'No special instructions were received'

loop_
_space_group_symop_id
_space_group_symop_operation_xyz
1 'x, y, z'
2 '-x, y, -z+1/2'
3 '-x, -y, -z'
4 'x, -y, z-1/2'

loop_
_atom_site_label
_atom_site_type_symbol
_atom_site_fract_x
_atom_site_fract_y
_atom_site_fract_z
_atom_site_U_iso_or_equiv
_atom_site_adp_type
_atom_site_occupancy
_atom_site_calc_flag
_atom_site_disorder_assembly
_atom_site_disorder_group
_atom_site_site_symmetry_order
_atom_site_refinement_flags_posn
_atom_site_refinement_flags_adp
_atom_site_refinement_flags_occupancy
Ni1 Ni 0.5000 0.90797(5) 0.2500 0.0255(2) Uani 1 d . . 2 S T P
C1 C 0.2555(4) 0.6238(3) 0.0178(3) 0.0251(9) Uani 1 d . . 1 . . .
H1 H 0.1551 0.6382 -0.0291 0.030 Uiso 1 calc . . 1 R . .
C2 C 0.3346(4) 0.7129(3) 0.0780(2) 0.0229(8) Uani 1 d . . 1 . . .
C3 C 0.4917(4) 0.6953(3) 0.1491(2) 0.0224(8) Uani 1 d . . 1 . . .
C4 C 0.5492(4) 0.5775(3) 0.1538(2) 0.0228(8) Uani 1 d . . 1 . . .
C5 C 0.4596(4) 0.4905(3) 0.0905(2) 0.0211(8) Uani 1 d . . 1 . . .
C6 C 0.2503(4) 0.8247(3) 0.0635(3) 0.0262(9) Uani 1 d . . 1 . . .
C7 C 0.2053(4) 0.4289(3) -0.0442(3) 0.0358(10) Uani 1 d . . 1 . . .
H7A H 0.2598 0.3762 -0.0608 0.043 Uiso 1 calc . . 1 R . .
H7B H 0.1268 0.4671 -0.1005 0.043 Uiso 1 calc . . 1 R . .
C8 C 0.1325(6) 0.3596(4) -0.0032(4) 0.0683(16) Uani 1 d . . 1 . . .
H8A H 0.0620 0.3047 -0.0483 0.103 Uiso 1 calc . . 1 GR . .
H8B H 0.0795 0.4116 0.0140 0.103 Uiso 1 calc . . 1 GR . .
H8C H 0.2095 0.3185 0.0508 0.103 Uiso 1 calc . . 1 GR . .
C9 C 0.6991(4) 0.5490(3) 0.2231(3) 0.0288(9) Uani 1 d . . 1 . . .
H9 H 0.7619 0.6054 0.2658 0.035 Uiso 1 calc . . 1 R . .
C10 C 0.7530(4) 0.4407(3) 0.2283(3) 0.0275(9) Uani 1 d . . 1 . . .
C11 C 0.6653(4) 0.3488(3) 0.1676(2) 0.0226(8) Uani 1 d . . 1 . . .
C12 C 0.5189(4) 0.3772(3) 0.0987(2) 0.0235(8) Uani 1 d . . 1 . . .
H12 H 0.4571 0.3201 0.0564 0.028 Uiso 1 calc . . 1 R . .
C13 C 0.8169(4) 0.1836(3) 0.2671(3) 0.0351(10) Uani 1 d . . 1 . . .
H13A H 0.8721 0.2422 0.3148 0.042 Uiso 1 calc . . 1 R . .
H13B H 0.8901 0.1299 0.2687 0.042 Uiso 1 calc . . 1 R . .
C14 C 0.7107(5) 0.1179(3) 0.2866(3) 0.0318(9) Uani 1 d . . 1 . . .
H14A H 0.7702 0.0814 0.3472 0.038 Uiso 1 calc . . 1 R . .
H14B H 0.6422 0.1731 0.2886 0.038 Uiso 1 calc . . 1 R . .
C15 C 0.5403(4) 0.0796(3) 0.1228(2) 0.0275(9) Uani 1 d . . 1 . . .
H15A H 0.4589 0.1290 0.1153 0.033 Uiso 1 calc . . 1 R . .
H15B H 0.4948 0.0177 0.0771 0.033 Uiso 1 calc . . 1 R . .
C16 C 0.6433(4) 0.1512(3) 0.1044(3) 0.0293(9) Uani 1 d . . 1 . . .
H16A H 0.7137 0.0993 0.1012 0.035 Uiso 1 calc . . 1 R . .
H16B H 0.5822 0.1892 0.0445 0.035 Uiso 1 calc . . 1 R . .
O1 O 0.5795(3) 0.7716(2) 0.20657(18) 0.0300(6) Uani 1 d . . 1 . . .
O1W O 0.0574(4) 0.0663(3) -0.0625(3) 0.0806(12) Uani 1 d . . 1 . . .
H1WA H 0.0801 0.0354 -0.0144 0.121 Uiso 1 d . . 1 R . .
H1WB H 0.0480 0.0086 -0.0941 0.121 Uiso 1 d . . 1 R . .
O2 O 0.3114(3) 0.9054(2) 0.12151(17) 0.0329(6) Uani 1 d . . 1 . . .
O2W O 0.2971(4) 0.1623(3) -0.0782(3) 0.0781(11) Uani 1 d . . 1 . . .
H2WA H 0.2490 0.1174 -0.0630 0.117 Uiso 1 d . . 1 R . .
H2WB H 0.2408 0.1794 -0.1355 0.117 Uiso 1 d . . 1 R . .
O3 O 0.1183(3) 0.8318(2) -0.00704(19) 0.0412(7) Uani 1 d . . 1 . . .
O3W O 0.8879(7) 0.8296(7) 0.2756(4) 0.070(2) Uani 0.50 d . . 1 . . .
H3WA H 0.8216 0.7836 0.2728 0.105 Uiso 0.50 d . . 1 R . .
H3WB H 0.9508 0.7909 0.2689 0.105 Uiso 0.50 d . . 1 R . .
N1 N 0.3112(3) 0.5172(2) 0.0211(2) 0.0226(7) Uani 1 d . . 1 . . .
N2 N 0.7298(3) 0.2400(2) 0.1754(2) 0.0270(7) Uani 1 d . . 1 . . .
N3 N 0.6205(3) 0.0277(2) 0.2168(2) 0.0264(7) Uani 1 d . . 1 . . .
H3 H 0.6925 -0.0179 0.2175 0.032 Uiso 1 calc . . 1 R . .
F1 F 0.9027(2) 0.42110(18) 0.29417(17) 0.0460(7) Uani 1 d . . 1 . . .

loop_
_atom_site_aniso_label
_atom_site_aniso_U_11
_atom_site_aniso_U_22
_atom_site_aniso_U_33
_atom_site_aniso_U_23
_atom_site_aniso_U_13
_atom_site_aniso_U_12
Ni1 0.0298(4) 0.0108(3) 0.0303(4) 0.000 0.0124(4) 0.000
C1 0.025(2) 0.0196(19) 0.029(2) 0.0031(16) 0.0131(18) 0.0031(16)
C2 0.032(2) 0.0105(17) 0.027(2) 0.0001(15) 0.0170(19) 0.0000(16)
C3 0.026(2) 0.0158(18) 0.027(2) 0.0022(16) 0.0155(18) -0.0016(16)
C4 0.023(2) 0.0164(18) 0.0263(19) -0.0002(16) 0.0115(17) -0.0006(17)
C5 0.022(2) 0.0158(18) 0.026(2) 0.0010(16) 0.0135(18) -0.0005(16)
C6 0.027(2) 0.0178(19) 0.031(2) 0.0035(17) 0.014(2) 0.0041(18)
C7 0.028(2) 0.022(2) 0.037(2) -0.0092(18) 0.005(2) 0.0024(18)
C8 0.058(3) 0.040(3) 0.118(5) -0.017(3) 0.055(4) -0.017(3)
C9 0.025(2) 0.0206(19) 0.032(2) -0.0058(17) 0.0090(18) -0.0025(18)
C10 0.019(2) 0.020(2) 0.037(2) 0.0048(17) 0.0105(19) 0.0019(17)
C11 0.024(2) 0.0166(18) 0.032(2) 0.0040(16) 0.0188(19) 0.0033(17)
C12 0.026(2) 0.0178(19) 0.026(2) -0.0024(16) 0.0145(18) -0.0027(16)
C13 0.029(2) 0.021(2) 0.048(3) 0.0086(19) 0.016(2) 0.0057(18)
C14 0.037(2) 0.019(2) 0.029(2) 0.0040(17) 0.011(2) -0.0053(18)
C15 0.035(2) 0.0186(19) 0.026(2) -0.0020(16) 0.0145(19) 0.0029(18)
C16 0.040(2) 0.0170(19) 0.037(2) 0.0017(17) 0.025(2) 0.0070(19)
O1 0.0264(15) 0.0165(13) 0.0374(16) -0.0074(12) 0.0107(13) -0.0007(12)
O1W 0.084(3) 0.045(2) 0.124(4) 0.027(2) 0.064(3) 0.0156(19)
O2 0.0340(16) 0.0150(12) 0.0328(15) -0.0056(12) 0.0067(14) 0.0065(12)
O2W 0.076(3) 0.075(3) 0.078(3) -0.004(2) 0.038(2) 0.005(2)
O3 0.0300(17) 0.0230(15) 0.0422(17) -0.0062(13) 0.0006(15) 0.0097(13)
O3W 0.029(4) 0.120(6) 0.039(4) -0.024(4) 0.003(3) -0.013(4)
N1 0.0217(17) 0.0134(15) 0.0249(16) -0.0057(13) 0.0074(14) -0.0025(13)
N2 0.0288(18) 0.0172(16) 0.0361(19) 0.0053(14) 0.0182(16) 0.0040(14)
N3 0.0296(18) 0.0156(15) 0.0308(18) -0.0008(13) 0.0142(16) 0.0000(14)
F1 0.0232(13) 0.0264(12) 0.0595(16) -0.0004(11) 0.0030(12) 0.0029(10)

loop_
_atom_type_symbol
_atom_type_description
_atom_type_scat_dispersion_real
_atom_type_scat_dispersion_imag
_atom_type_scat_source
C C 0.0030 0.0020 'International Tables Vol C Tables 4.2.6.8 and 6.1.1.4'
H H 0.0000 0.0000 'International Tables Vol C Tables 4.2.6.8 and 6.1.1.4'
F F 0.0170 0.0100 'International Tables Vol C Tables 4.2.6.8 and 6.1.1.4'
N N 0.0060 0.0030 'International Tables Vol C Tables 4.2.6.8 and 6.1.1.4'
Ni Ni 0.3390 1.1120 'International Tables Vol C Tables 4.2.6.8 and 6.1.1.4'
O O 0.0110 0.0060 'International Tables Vol C Tables 4.2.6.8 and 6.1.1.4'

loop_
_geom_angle_atom_site_label_1
_geom_angle_atom_site_label_2
_geom_angle_atom_site_label_3
_geom_angle
_geom_angle_site_symmetry_1
_geom_angle_site_symmetry_3
O1 Ni1 O1 82.76(14) 2_655 .
O1 Ni1 N3 168.86(11) . 2_665
O1 Ni1 N3 89.08(10) . 1_565
O1 Ni1 N3 89.08(10) 2_655 2_665
O1 Ni1 N3 168.86(10) 2_655 1_565
O2 Ni1 O1 86.84(10) 2_655 2_655
O2 Ni1 O1 91.92(10) 2_655 .
O2 Ni1 O1 86.84(10) . .
O2 Ni1 O1 91.92(10) . 2_655
O2 Ni1 O2 178.35(13) 2_655 .
O2 Ni1 N3 95.22(11) 2_655 2_665
O2 Ni1 N3 85.85(11) . 2_665
O2 Ni1 N3 85.85(11) 2_655 1_565
O2 Ni1 N3 95.22(11) . 1_565
N3 Ni1 N3 99.94(16) 2_665 1_565
C2 C1 H1 117.4 . .
N1 C1 H1 117.4 . .
N1 C1 C2 125.2(3) . .
C1 C2 C3 118.9(3) . .
C1 C2 C6 116.8(3) . .
C3 C2 C6 124.2(3) . .
C2 C3 C4 115.1(3) . .
O1 C3 C2 125.5(3) . .
O1 C3 C4 119.4(3) . .
C5 C4 C3 122.2(3) . .
C5 C4 C9 117.7(3) . .
C9 C4 C3 120.0(3) . .
C4 C5 C12 120.3(3) . .
N1 C5 C4 118.6(3) . .
N1 C5 C12 121.1(3) . .
O2 C6 C2 119.9(3) . .
O2 C6 O3 122.8(3) . .
O3 C6 C2 117.4(3) . .
H7A C7 H7B 107.9 . .
C8 C7 H7A 109.2 . .
C8 C7 H7B 109.2 . .
N1 C7 H7A 109.2 . .
N1 C7 H7B 109.2 . .
N1 C7 C8 111.9(3) . .
C7 C8 H8A 109.5 . .
C7 C8 H8B 109.5 . .
C7 C8 H8C 109.5 . .
H8A C8 H8B 109.5 . .
H8A C8 H8C 109.5 . .
H8B C8 H8C 109.5 . .
C4 C9 H9 119.7 . .
C10 C9 C4 120.5(4) . .
C10 C9 H9 119.7 . .
C9 C10 C11 123.7(3) . .
C9 C10 F1 117.3(3) . .
F1 C10 C11 118.9(3) . .
C12 C11 C10 115.7(3) . .
C12 C11 N2 123.6(3) . .
N2 C11 C10 120.6(3) . .
C5 C12 H12 119.1 . .
C11 C12 C5 121.9(3) . .
C11 C12 H12 119.1 . .
H13A C13 H13B 108.1 . .
C14 C13 H13A 109.6 . .
C14 C13 H13B 109.6 . .
N2 C13 H13A 109.6 . .
N2 C13 H13B 109.6 . .
N2 C13 C14 110.2(3) . .
C13 C14 H14A 108.9 . .
C13 C14 H14B 108.9 . .
H14A C14 H14B 107.7 . .
N3 C14 C13 113.4(3) . .
N3 C14 H14A 108.9 . .
N3 C14 H14B 108.9 . .
H15A C15 H15B 107.8 . .
C16 C15 H15A 109.0 . .
C16 C15 H15B 109.0 . .
N3 C15 H15A 109.0 . .
N3 C15 H15B 109.0 . .
N3 C15 C16 113.1(3) . .
C15 C16 H16A 108.9 . .
C15 C16 H16B 108.9 . .
H16A C16 H16B 107.7 . .
N2 C16 C15 113.4(3) . .
N2 C16 H16A 108.9 . .
N2 C16 H16B 108.9 . .
C3 O1 Ni1 122.2(2) . .
H1WA O1W H1WB 100.4 . .
C6 O2 Ni1 131.1(2) . .
H2WA O2W H2WB 109.5 . .
H3WA O3W H3WB 109.5 . .
C1 N1 C5 119.8(3) . .
C1 N1 C7 117.6(3) . .
C5 N1 C7 122.3(3) . .
C11 N2 C13 119.2(3) . .
C11 N2 C16 119.5(3) . .
C16 N2 C13 109.1(3) . .
Ni1 N3 H3 103.2 1_545 .
C14 N3 Ni1 116.7(2) . 1_545
C14 N3 C15 109.7(3) . .
C14 N3 H3 103.2 . .
C15 N3 Ni1 118.4(2) . 1_545
C15 N3 H3 103.2 . .

loop_
_geom_bond_atom_site_label_1
_geom_bond_atom_site_label_2
_geom_bond_distance
_geom_bond_site_symmetry_2
Ni1 O1 2.084(2) .
Ni1 O1 2.084(2) 2_655
Ni1 O2 2.011(3) .
Ni1 O2 2.011(3) 2_655
Ni1 N3 2.134(3) 2_665
Ni1 N3 2.134(3) 1_565
C1 H1 0.9300 .
C1 C2 1.367(5) .
C1 N1 1.342(4) .
C2 C3 1.436(5) .
C2 C6 1.497(5) .
C3 C4 1.463(5) .
C3 O1 1.265(4) .
C4 C5 1.397(5) .
C4 C9 1.402(5) .
C5 C12 1.412(5) .
C5 N1 1.387(4) .
C6 O2 1.252(4) .
C6 O3 1.254(4) .
C7 H7A 0.9700 .
C7 H7B 0.9700 .
C7 C8 1.506(6) .
C7 N1 1.471(4) .
C8 H8A 0.9600 .
C8 H8B 0.9600 .
C8 H8C 0.9600 .
C9 H9 0.9300 .
C9 C10 1.346(5) .
C10 C11 1.415(5) .
C10 F1 1.366(4) .
C11 C12 1.376(5) .
C11 N2 1.390(4) .
C12 H12 0.9300 .
C13 H13A 0.9700 .
C13 H13B 0.9700 .
C13 C14 1.516(5) .
C13 N2 1.471(5) .
C14 H14A 0.9700 .
C14 H14B 0.9700 .
C14 N3 1.473(4) .
C15 H15A 0.9700 .
C15 H15B 0.9700 .
C15 C16 1.513(5) .
C15 N3 1.477(4) .
C16 H16A 0.9700 .
C16 H16B 0.9700 .
C16 N2 1.464(5) .
O1W H1WA 0.8032 .
O1W H1WB 0.8255 .
O2W H2WA 0.8500 .
O2W H2WB 0.8497 .
O3W H3WA 0.8499 .
O3W H3WB 0.8500 .
N3 Ni1 2.134(3) 1_545
N3 H3 0.9100 .

loop_
_geom_torsion_atom_site_label_1
_geom_torsion_atom_site_label_2
_geom_torsion_atom_site_label_3
_geom_torsion_atom_site_label_4
_geom_torsion
_geom_torsion_site_symmetry_1
_geom_torsion_site_symmetry_2
_geom_torsion_site_symmetry_3
_geom_torsion_site_symmetry_4
C1 C2 C3 C4 -4.2(5) . . . .
C1 C2 C3 O1 176.8(3) . . . .
C1 C2 C6 O2 172.9(3) . . . .
C1 C2 C6 O3 -5.9(5) . . . .
C2 C1 N1 C5 0.9(5) . . . .
C2 C1 N1 C7 174.5(3) . . . .
C2 C3 C4 C5 3.2(5) . . . .
C2 C3 C4 C9 -177.3(3) . . . .
C2 C3 O1 Ni1 28.4(4) . . . .
C2 C6 O2 Ni1 -12.0(5) . . . .
C3 C2 C6 O2 -8.3(5) . . . .
C3 C2 C6 O3 172.9(3) . . . .
C3 C4 C5 C12 -178.7(3) . . . .
C3 C4 C5 N1 -0.1(5) . . . .
C3 C4 C9 C10 179.7(3) . . . .
C4 C3 O1 Ni1 -150.5(2) . . . .
C4 C5 C12 C11 -0.8(5) . . . .
C4 C5 N1 C1 -2.1(5) . . . .
C4 C5 N1 C7 -175.3(3) . . . .
C4 C9 C10 C11 -1.2(6) . . . .
C4 C9 C10 F1 176.2(3) . . . .
C5 C4 C9 C10 -0.8(5) . . . .
C6 C2 C3 C4 177.0(3) . . . .
C6 C2 C3 O1 -1.9(5) . . . .
C8 C7 N1 C1 -90.8(4) . . . .
C8 C7 N1 C5 82.6(4) . . . .
C9 C4 C5 C12 1.7(5) . . . .
C9 C4 C5 N1 -179.7(3) . . . .
C9 C10 C11 C12 2.0(5) . . . .
C9 C10 C11 N2 178.1(4) . . . .
C10 C11 C12 C5 -1.0(5) . . . .
C10 C11 N2 C13 49.7(4) . . . .
C10 C11 N2 C16 -171.9(3) . . . .
C12 C5 N1 C1 176.6(3) . . . .
C12 C5 N1 C7 3.3(5) . . . .
C12 C11 N2 C13 -134.5(4) . . . .
C12 C11 N2 C16 3.8(5) . . . .
C13 C14 N3 Ni1 168.5(2) . . . 1_545
C13 C14 N3 C15 -53.3(4) . . . .
C14 C13 N2 C11 84.8(4) . . . .
C14 C13 N2 C16 -57.5(4) . . . .
C15 C16 N2 C11 -86.4(4) . . . .
C15 C16 N2 C13 55.8(4) . . . .
C16 C15 N3 Ni1 -173.0(2) . . . 1_545
C16 C15 N3 C14 49.5(4) . . . .
O1 Ni1 O1 C3 58.6(2) 2_655 . . .
O1 Ni1 O2 C6 -55.5(3) 2_655 . . .
O1 Ni1 O2 C6 27.1(3) . . . .
O1 C3 C4 C5 -177.8(3) . . . .
O1 C3 C4 C9 1.8(5) . . . .
O2 Ni1 O1 C3 -33.7(3) . . . .
O2 Ni1 O1 C3 145.2(3) 2_655 . . .
O2 Ni1 O2 C6 -14.2(3) 2_655 . . .
O3 C6 O2 Ni1 166.7(3) . . . .
N1 C1 C2 C3 2.4(5) . . . .
N1 C1 C2 C6 -178.8(3) . . . .
N1 C5 C12 C11 -179.4(3) . . . .
N2 C11 C12 C5 -176.9(3) . . . .
N2 C13 C14 N3 58.6(4) . . . .
N3 Ni1 O1 C3 -129.0(3) 1_565 . . .
N3 Ni1 O1 C3 15.4(7) 2_665 . . .
N3 Ni1 O2 C6 115.9(3) 1_565 . . .
N3 Ni1 O2 C6 -144.4(3) 2_665 . . .
N3 C15 C16 N2 -52.8(4) . . . .
F1 C10 C11 C12 -175.3(3) . . . .
F1 C10 C11 N2 0.8(5) . . . .
